data_7124859
loop_
_publ_author_name
'Elsayed Moussa, M.'
'Attenberger, B.'
'Peresypkina, E. V.'
'Fleischmann, M.'
'Bal\'azs, G'
'Scheer, M.'

_publ_section_title
;
 Facile synthesis of one-dimensional organometallic-organic hybrid
 polymers based on a diphosphorus complex and flexible bipyridyl linkers.
;
_journal_issue 65
_journal_name_full 'Chemical communications (Cambridge, England)'
_journal_page_first 10004
_journal_page_last 10007
_journal_paper_doi 10.1039/c6cc05224j
_journal_volume 52
_journal_year 2016
_chemical_formula_moiety '(C27 H24 Cu Mo2 N2 O4 P2), (B F4), 0.5(C1 H3 C1 N), 0.2(C1 H2 Cl2)'
_chemical_formula_structural '[((C5 H5)2 Mo2 P2 (C O)4) Cu (C13 H14 N2)](B F4)*0.2(C1 H2 Cl2)*0.5(C2 H3 N)'
_chemical_formula_sum 'C28.2 H25.9 B Cl0.4 Cu F4 Mo2 N2.5 O4 P2'
_chemical_formula_weight 882.16
_space_group_crystal_system triclinic
_space_group_IT_number 2
_space_group_name_Hall '-P 1'
_space_group_name_H-M_alt 'P -1'
_atom_sites_solution_hydrogens mixed
_audit_creation_method SHELXL-2013
_audit_update_record
;
2016-06-21 deposited with the CCDC.
2016-07-19 downloaded from the CCDC.
;
_cell_angle_alpha 112.581(4)
_cell_angle_beta 95.502(3)
_cell_angle_gamma 112.579(4)
_cell_formula_units_Z 2
_cell_length_a 12.1500(5)
_cell_length_b 12.9837(5)
_cell_length_c 13.0995(5)
_cell_measurement_reflns_used 7670
_cell_measurement_temperature 123(2)
_cell_measurement_theta_max 74.1570
_cell_measurement_theta_min 4.0620
_cell_volume 1688.53(15)
_computing_structure_refinement 'SHELXL-2013 (Sheldrick, 2013)'
_diffrn_ambient_environment N2
_diffrn_ambient_temperature 123(2)
_diffrn_detector 'CCD plate'
_diffrn_detector_area_resol_mean 4.1818
_diffrn_detector_type TitanS2
_diffrn_measured_fraction_theta_full 0.984
_diffrn_measured_fraction_theta_max 0.945
_diffrn_measurement_device 'four-circle diffractometer'
_diffrn_measurement_device_type 'SuperNova, TitanS2'
_diffrn_measurement_method '\w scans'
_diffrn_radiation_monochromator mirror
_diffrn_radiation_probe x-ray
_diffrn_radiation_type CuK\a
_diffrn_radiation_wavelength 1.54178
_diffrn_reflns_av_R_equivalents 0.0677
_diffrn_reflns_av_unetI/netI 0.0433
_diffrn_reflns_Laue_measured_fraction_full 0.984
_diffrn_reflns_Laue_measured_fraction_max 0.945
_diffrn_reflns_limit_h_max 14
_diffrn_reflns_limit_h_min -15
_diffrn_reflns_limit_k_max 15
_diffrn_reflns_limit_k_min -14
_diffrn_reflns_limit_l_max 16
_diffrn_reflns_limit_l_min -13
_diffrn_reflns_number 10091
_diffrn_reflns_point_group_measured_fraction_full 0.984
_diffrn_reflns_point_group_measured_fraction_max 0.945
_diffrn_reflns_theta_full 67.500
_diffrn_reflns_theta_max 74.095
_diffrn_reflns_theta_min 3.813
_diffrn_source 'seales tube'
_diffrn_source_type 'SuperNova (Cu) X-ray Source'
_exptl_absorpt_coefficient_mu 8.457
_exptl_absorpt_correction_T_max 0.360
_exptl_absorpt_correction_T_min 0.149
_exptl_absorpt_correction_type gaussian
_exptl_absorpt_process_details
;
CrysAlisPro 1.171.38.41 (Rigaku Oxford Diffraction, 2015)
Numerical absorption correction based on gaussian integration over
			a multifaceted crystal model
Empirical absorption correction using spherical harmonics,
 implemented in SCALE3 ABSPACK scaling algorithm.
;
_exptl_crystal_colour red
_exptl_crystal_density_diffrn 1.735
_exptl_crystal_description prism
_exptl_crystal_F_000 871
_exptl_crystal_size_max 0.469
_exptl_crystal_size_mid 0.237
_exptl_crystal_size_min 0.231
_refine_diff_density_max 1.727
_refine_diff_density_min -1.982
_refine_diff_density_rms 0.211
_refine_ls_extinction_method none
_refine_ls_goodness_of_fit_ref 1.080
_refine_ls_hydrogen_treatment constr
_refine_ls_matrix_type full
_refine_ls_number_parameters 442
_refine_ls_number_reflns 6493
_refine_ls_number_restraints 0
_refine_ls_restrained_S_all 1.080
_refine_ls_R_factor_all 0.0691
_refine_ls_R_factor_gt 0.0664
_refine_ls_shift/su_max 0.001
_refine_ls_shift/su_mean 0.000
_refine_ls_structure_factor_coef Fsqd
_refine_ls_weighting_details
;
 w=1/[\s^2^(Fo^2^)+(0.1388P)^2^+1.9433P]
 where P=(Fo^2^+2Fc^2^)/3
;
_refine_ls_weighting_scheme calc
_refine_ls_wR_factor_gt 0.1857
_refine_ls_wR_factor_ref 0.1886
_reflns_Friedel_coverage 0.000
_reflns_number_gt 5960
_reflns_number_total 6493
_reflns_threshold_expression 'I > 2\s(I)'
_cod_data_source_file c6cc05224j2.cif
_cod_data_source_block abs
_cod_original_cell_volume 1688.53(13)
_cod_original_formula_sum 'C28.20 H25.90 B Cl0.40 Cu F4 Mo2 N2.50 O4 P2'
_cod_database_code 7124859
_shelx_space_group_comment
;
The symmetry employed for this shelxl refinement is uniquely defined
by the following loop, which should always be used as a source of
symmetry information in preference to the above space-group names.
They are only intended as comments.
;
_oxdiff_exptl_absorpt_empirical_full_min 0.458
_oxdiff_exptl_absorpt_empirical_full_max 3.169
_oxdiff_exptl_absorpt_empirical_details
;
Empirical correction (ABSPACK) includes:
- Absorption correction using spherical harmonics
- Frame scaling
;
_shelxl_version_number 2013-2

loop_
_space_group_symop_operation_xyz
'x, y, z'
'-x, -y, -z'

loop_
_atom_site_label
_atom_site_type_symbol
_atom_site_fract_x
_atom_site_fract_y
_atom_site_fract_z
_atom_site_U_iso_or_equiv
_atom_site_adp_type
_atom_site_occupancy
_atom_site_site_symmetry_order
_atom_site_calc_flag
_atom_site_refinement_flags_posn
_atom_site_refinement_flags_adp
_atom_site_refinement_flags_occupancy
_atom_site_disorder_assembly
_atom_site_disorder_group
Cu1 Cu -0.04934(7) 0.67186(7) 0.06073(6) 0.0262(2) Uani 1 1 d . . . . .
Mo1 Mo 0.32612(4) 0.71766(4) 0.00560(4) 0.03096(17) Uani 1 1 d . . . . .
Mo2 Mo 0.31037(4) 0.71235(4) 0.23402(3) 0.03150(17) Uani 1 1 d . . . . .
P1 P 0.14213(11) 0.68084(12) 0.08808(11) 0.0276(3) Uani 1 1 d . . . . .
P2 P 0.19294(12) 0.53654(12) 0.03113(11) 0.0299(3) Uani 1 1 d . . . . .
C1 C 0.1875(6) 0.6501(6) -0.1339(5) 0.0447(13) Uani 1 1 d . . . . .
C2 C 0.3203(5) 0.8804(6) 0.0708(5) 0.0364(11) Uani 1 1 d . . . . .
C3 C 0.4175(6) 0.6279(6) 0.2024(6) 0.0458(14) Uani 1 1 d . . . . .
C4 C 0.2037(6) 0.5725(6) 0.2625(5) 0.0462(14) Uani 1 1 d . . . . .
O1 O 0.1129(5) 0.6098(6) -0.2153(4) 0.0661(14) Uani 1 1 d . . . . .
O2 O 0.3231(4) 0.9774(4) 0.1073(4) 0.0461(10) Uani 1 1 d . . . . .
O3 O 0.4832(6) 0.5845(6) 0.1925(5) 0.0703(15) Uani 1 1 d . . . . .
O4 O 0.1507(5) 0.4946(6) 0.2863(5) 0.0664(14) Uani 1 1 d . . . . .
C11 C 0.4162(8) 0.6368(8) -0.1311(7) 0.0583(18) Uani 1 1 d . . . . .
H11A H 0.3700 0.5634 -0.2091 0.070 Uiso 1 1 calc R U . . .
C12 C 0.4640(7) 0.6317(8) -0.0343(8) 0.0581(18) Uani 1 1 d . . . . .
H12A H 0.4572 0.5543 -0.0300 0.070 Uiso 1 1 calc R U . . .
C13 C 0.5353(6) 0.7572(8) 0.0550(8) 0.0573(18) Uani 1 1 d . . . . .
H13A H 0.5863 0.7831 0.1333 0.069 Uiso 1 1 calc R U . . .
C14 C 0.5276(6) 0.8390(7) 0.0109(7) 0.0540(16) Uani 1 1 d . . . . .
H14A H 0.5739 0.9328 0.0521 0.065 Uiso 1 1 calc R U . . .
C15 C 0.4537(7) 0.7660(7) -0.1045(7) 0.0554(17) Uani 1 1 d . . . . .
H15A H 0.4405 0.7979 -0.1606 0.066 Uiso 1 1 calc R U . . .
C21 C 0.4863(6) 0.8771(6) 0.3780(6) 0.0523(16) Uani 1 1 d . . . . .
H21A H 0.5726 0.8859 0.3860 0.063 Uiso 1 1 calc R U . . .
C22 C 0.4348(6) 0.9310(6) 0.3249(6) 0.0505(15) Uani 1 1 d . . . . .
H22A H 0.4775 0.9816 0.2864 0.061 Uiso 1 1 calc R U . . .
C23 C 0.3165(6) 0.9075(6) 0.3405(5) 0.0479(15) Uani 1 1 d . . . . .
H23A H 0.2611 0.9392 0.3159 0.057 Uiso 1 1 calc R U . . .
C24 C 0.2940(7) 0.8405(7) 0.4067(5) 0.0537(17) Uani 1 1 d . . . . .
H24A H 0.2215 0.8188 0.4386 0.064 Uiso 1 1 calc R U . . .
C25 C 0.4010(7) 0.8221(7) 0.4299(5) 0.0554(17) Uani 1 1 d . . . . .
H25A H 0.4166 0.7861 0.4816 0.066 Uiso 1 1 calc R U . . .
N1 N -0.0789(4) 0.7488(4) 0.2182(4) 0.0291(8) Uani 1 1 d . . . . .
N2 N -0.0839(4) 0.7572(4) 0.9689(4) 0.0280(8) Uani 1 1 d . . . . .
C31 C -0.1321(5) 0.8249(5) 0.2420(4) 0.0292(10) Uani 1 1 d . . . . .
H31A H -0.1518 0.8488 0.1854 0.035 Uiso 1 1 calc R U . . .
C32 C -0.1599(5) 0.8708(5) 0.3449(5) 0.0327(10) Uani 1 1 d . . . . .
H32A H -0.1974 0.9250 0.3579 0.039 Uiso 1 1 calc R U . . .
C33 C -0.1329(5) 0.8372(5) 0.4294(4) 0.0313(10) Uani 1 1 d . . . . .
C34 C -0.0743(6) 0.7607(6) 0.4059(5) 0.0391(12) Uani 1 1 d . . . . .
H34A H -0.0505 0.7383 0.4623 0.047 Uiso 1 1 calc R U . . .
C35 C -0.0507(6) 0.7172(5) 0.3001(5) 0.0352(11) Uani 1 1 d . . . . .
H35A H -0.0131 0.6630 0.2847 0.042 Uiso 1 1 calc R U . . .
C36 C -0.1648(5) 0.8866(5) 0.5409(4) 0.0330(11) Uani 1 1 d . . . . .
H36A H -0.2554 0.8597 0.5227 0.040 Uiso 1 1 calc R U . . .
H36B H -0.1217 0.9795 0.5777 0.040 Uiso 1 1 calc R U . . .
C37 C -0.1305(5) 0.8439(5) 0.6280(4) 0.0325(11) Uani 1 1 d . . . . .
H37A H -0.1757 0.7512 0.5935 0.039 Uiso 1 1 calc R U . . .
H37B H -0.0402 0.8693 0.6464 0.039 Uiso 1 1 calc R U . . .
C38 C -0.1636(6) 0.9018(6) 0.7391(5) 0.0344(11) Uani 1 1 d . . . . .
H38A H -0.1147 0.9943 0.7760 0.041 Uiso 1 1 calc R U . . .
H38B H -0.2529 0.8804 0.7202 0.041 Uiso 1 1 calc R U . . .
C39 C -0.1366(5) 0.8538(5) 0.8223(4) 0.0296(10) Uani 1 1 d . . . . .
C40 C -0.0174(5) 0.8746(5) 0.8646(5) 0.0354(11) Uani 1 1 d . . . . .
H40A H 0.0493 0.9229 0.8442 0.043 Uiso 1 1 calc R U . . .
C41 C 0.0055(5) 0.8259(5) 0.9364(5) 0.0324(10) Uani 1 1 d . . . . .
H41A H 0.0885 0.8418 0.9639 0.039 Uiso 1 1 calc R U . . .
C42 C -0.1994(5) 0.7391(5) 0.9295(5) 0.0337(11) Uani 1 1 d . . . . .
H42A H -0.2643 0.6923 0.9526 0.040 Uiso 1 1 calc R U . . .
C43 C -0.2291(5) 0.7847(6) 0.8573(5) 0.0358(11) Uani 1 1 d . . . . .
H43A H -0.3125 0.7689 0.8319 0.043 Uiso 1 1 calc R U . . .
B1 B 0.7499(8) 1.1239(10) 0.2916(9) 0.067(3) Uani 1 1 d . . . . .
F11 F 0.6971(6) 1.0073(7) 0.2866(7) 0.081(2) Uani 0.78 1 d . . P A 1
F12 F 0.8573(7) 1.2010(9) 0.3801(8) 0.118(3) Uani 0.78 1 d . . P A 1
F13 F 0.6614(7) 1.1708(7) 0.3153(7) 0.079(2) Uani 0.78 1 d . . P A 1
F14 F 0.7640(6) 1.1191(7) 0.1902(6) 0.0773(18) Uani 0.78 1 d . . P A 1
F21 F 0.771(6) 1.118(7) 0.403(6) 0.21(2) Uiso 0.22 1 d . . P A 2
F22 F 0.872(3) 1.215(3) 0.297(3) 0.102(9) Uiso 0.22 1 d . . P A 2
F23 F 0.674(2) 1.129(3) 0.228(2) 0.082(6) Uiso 0.22 1 d . . P A 2
F24 F 0.774(2) 1.016(2) 0.220(2) 0.072(5) Uiso 0.22 1 d . . P A 2
C1S C 0.462(4) 0.489(5) 0.473(5) 0.078(12) Uiso 0.2 1 d . . P . .
H1SA H 0.3801 0.4533 0.4220 0.094 Uiso 0.2 1 d . U P . .
H1SB H 0.5179 0.4931 0.4234 0.094 Uiso 0.2 1 d . U P . .
Cl1 Cl 0.4745(13) 0.4324(16) 0.5799(16) 0.044(3) Uiso 0.1 1 d . . P B 2
Cl2 Cl 0.5326(14) 0.6585(16) 0.5451(18) 0.058(3) Uiso 0.12 1 d . . P B 2
Cl3 Cl 0.4661(17) 0.384(2) 0.525(2) 0.057(4) Uiso 0.1 1 d . . P B 1
Cl4 Cl 0.515(3) 0.684(3) 0.600(3) 0.069(6) Uiso 0.08 1 d . . P B 1
C11S C 0.153(2) 0.511(2) 0.5405(19) 0.079(5) Uiso 0.5 1 d . . P . .
N1S N 0.229(3) 0.510(2) 0.559(2) 0.056(6) Uiso 0.25 1 d . . P C 1
C12S C 0.0000 0.5000 0.5000 0.082(8) Uiso 0.5 2 d S . P C 1
H12B H 0.0074 0.5642 0.4778 0.123 Uiso 0.25 1 d . U P D 1
H12C H -0.0540 0.4191 0.4364 0.123 Uiso 0.25 1 d . U P E 1
H12D H -0.0340 0.5111 0.5644 0.123 Uiso 0.25 1 d . U P F 1
N2S N 0.059(3) 0.520(3) 0.512(3) 0.074(7) Uiso 0.25 1 d . . P C 2
C22S C 0.272(2) 0.500(2) 0.579(2) 0.040(5) Uiso 0.25 1 d . . P C 2
H22B H 0.3409 0.5533 0.5604 0.060 Uiso 0.25 1 calc R U P C 2
H22C H 0.2564 0.4129 0.5382 0.060 Uiso 0.25 1 calc R U P C 2
H22D H 0.2929 0.5282 0.6622 0.060 Uiso 0.25 1 calc R U P C 2

loop_
_atom_site_aniso_label
_atom_site_aniso_U_11
_atom_site_aniso_U_22
_atom_site_aniso_U_33
_atom_site_aniso_U_23
_atom_site_aniso_U_13
_atom_site_aniso_U_12
Cu1 0.0372(4) 0.0269(4) 0.0221(4) 0.0137(3) 0.0151(3) 0.0178(3)
Mo1 0.0343(3) 0.0281(3) 0.0325(3) 0.0129(2) 0.01797(18) 0.01519(19)
Mo2 0.0367(3) 0.0298(3) 0.0244(2) 0.00674(19) 0.00807(17) 0.0176(2)
P1 0.0317(6) 0.0271(6) 0.0250(6) 0.0117(5) 0.0127(5) 0.0136(5)
P2 0.0375(6) 0.0260(6) 0.0258(6) 0.0106(5) 0.0121(5) 0.0148(5)
C1 0.052(3) 0.044(3) 0.036(3) 0.019(3) 0.018(3) 0.019(3)
C2 0.033(3) 0.041(3) 0.040(3) 0.020(3) 0.017(2) 0.018(2)
C3 0.052(3) 0.041(3) 0.044(3) 0.014(3) 0.012(3) 0.027(3)
C4 0.053(3) 0.049(4) 0.031(3) 0.016(3) 0.014(2) 0.021(3)
O1 0.068(3) 0.076(4) 0.038(3) 0.022(3) 0.009(2) 0.022(3)
O2 0.055(2) 0.037(2) 0.056(3) 0.024(2) 0.026(2) 0.0250(19)
O3 0.086(4) 0.076(4) 0.074(4) 0.030(3) 0.027(3) 0.064(3)
O4 0.073(3) 0.072(4) 0.056(3) 0.041(3) 0.026(3) 0.020(3)
C11 0.074(5) 0.061(4) 0.062(4) 0.030(4) 0.052(4) 0.043(4)
C12 0.064(4) 0.062(4) 0.076(5) 0.036(4) 0.049(4) 0.044(4)
C13 0.041(3) 0.065(4) 0.081(5) 0.037(4) 0.032(3) 0.032(3)
C14 0.038(3) 0.059(4) 0.073(5) 0.034(4) 0.033(3) 0.021(3)
C15 0.061(4) 0.056(4) 0.070(5) 0.034(4) 0.052(4) 0.035(3)
C21 0.053(4) 0.042(3) 0.038(3) -0.001(3) -0.003(3) 0.023(3)
C22 0.056(4) 0.032(3) 0.040(3) 0.004(3) -0.002(3) 0.015(3)
C23 0.058(4) 0.041(3) 0.035(3) 0.002(3) 0.008(3) 0.031(3)
C24 0.065(4) 0.055(4) 0.024(3) -0.001(3) 0.007(3) 0.031(3)
C25 0.070(4) 0.052(4) 0.021(3) -0.001(3) -0.004(3) 0.028(3)
N1 0.040(2) 0.030(2) 0.025(2) 0.0155(18) 0.0162(17) 0.0187(18)
N2 0.038(2) 0.028(2) 0.0220(19) 0.0126(17) 0.0140(16) 0.0174(17)
C31 0.042(3) 0.034(2) 0.025(2) 0.019(2) 0.0153(19) 0.022(2)
C32 0.045(3) 0.040(3) 0.030(3) 0.021(2) 0.018(2) 0.028(2)
C33 0.044(3) 0.034(3) 0.029(2) 0.020(2) 0.020(2) 0.022(2)
C34 0.064(4) 0.051(3) 0.033(3) 0.029(3) 0.029(3) 0.042(3)
C35 0.052(3) 0.038(3) 0.031(3) 0.019(2) 0.020(2) 0.030(3)
C36 0.051(3) 0.041(3) 0.027(2) 0.023(2) 0.024(2) 0.030(2)
C37 0.049(3) 0.042(3) 0.027(2) 0.022(2) 0.023(2) 0.030(2)
C38 0.053(3) 0.044(3) 0.027(2) 0.022(2) 0.025(2) 0.034(3)
C39 0.046(3) 0.032(2) 0.021(2) 0.014(2) 0.0187(19) 0.024(2)
C40 0.040(3) 0.038(3) 0.036(3) 0.024(2) 0.019(2) 0.016(2)
C41 0.034(2) 0.034(3) 0.031(2) 0.019(2) 0.0117(19) 0.013(2)
C42 0.035(2) 0.044(3) 0.037(3) 0.028(2) 0.022(2) 0.021(2)
C43 0.041(3) 0.049(3) 0.034(3) 0.025(3) 0.021(2) 0.027(2)
B1 0.052(4) 0.074(6) 0.077(6) 0.055(5) 0.009(4) 0.012(4)
F11 0.064(3) 0.081(4) 0.135(6) 0.078(5) 0.027(4) 0.042(3)
F12 0.068(4) 0.124(7) 0.096(6) 0.062(6) -0.028(4) -0.017(4)
F13 0.099(5) 0.083(4) 0.114(6) 0.072(5) 0.065(4) 0.061(4)
F14 0.067(4) 0.097(5) 0.068(4) 0.047(4) 0.035(3) 0.025(3)

loop_
_atom_type_symbol
_atom_type_description
_atom_type_scat_dispersion_real
_atom_type_scat_dispersion_imag
_atom_type_scat_source
C C 0.0181 0.0091 'International Tables Vol C Tables 4.2.6.8 and 6.1.1.4'
H H 0.0000 0.0000 'International Tables Vol C Tables 4.2.6.8 and 6.1.1.4'
B B 0.0090 0.0039 'International Tables Vol C Tables 4.2.6.8 and 6.1.1.4'
N N 0.0311 0.0180 'International Tables Vol C Tables 4.2.6.8 and 6.1.1.4'
O O 0.0492 0.0322 'International Tables Vol C Tables 4.2.6.8 and 6.1.1.4'
F F 0.0727 0.0534 'International Tables Vol C Tables 4.2.6.8 and 6.1.1.4'
P P 0.2955 0.4335 'International Tables Vol C Tables 4.2.6.8 and 6.1.1.4'
Cl Cl 0.3639 0.7018 'International Tables Vol C Tables 4.2.6.8 and 6.1.1.4'
Cu Cu -1.9646 0.5888 'International Tables Vol C Tables 4.2.6.8 and 6.1.1.4'
Mo Mo -0.0483 2.7339 'International Tables Vol C Tables 4.2.6.8 and 6.1.1.4'

loop_
_exptl_crystal_face_index_h
_exptl_crystal_face_index_k
_exptl_crystal_face_index_l
_exptl_crystal_face_perp_dist
0 1 -1 0.0872
-1 0 0 0.1098
3 -5 7 0.1421
0 2 -5 0.0758
2 -3 8 0.1488
-1 -2 5 0.1606
1 2 -5 0.0846
2 -5 -1 0.1828
-1 1 0 0.1041
1 -1 0 0.1271
1 0 0 0.1868

loop_
_geom_angle_atom_site_label_1
_geom_angle_atom_site_label_2
_geom_angle_atom_site_label_3
_geom_angle
_geom_angle_site_symmetry_1
_geom_angle_site_symmetry_3
N2 Cu1 N1 107.91(17) 1_554 .
N2 Cu1 P1 116.57(13) 1_554 .
N1 Cu1 P1 109.22(13) . .
N2 Cu1 P2 108.72(13) 1_554 2_565
N1 Cu1 P2 106.66(13) . 2_565
P1 Cu1 P2 107.35(5) . 2_565
C2 Mo1 C1 90.8(3) . .
C2 Mo1 C15 95.4(2) . .
C1 Mo1 C15 85.0(3) . .
C2 Mo1 C11 131.7(2) . .
C1 Mo1 C11 82.5(3) . .
C15 Mo1 C11 36.5(3) . .
C2 Mo1 C14 83.8(2) . .
C1 Mo1 C14 118.5(3) . .
C15 Mo1 C14 35.4(3) . .
C11 Mo1 C14 59.1(3) . .
C2 Mo1 C12 142.0(3) . .
C1 Mo1 C12 112.6(3) . .
C15 Mo1 C12 59.4(3) . .
C11 Mo1 C12 34.5(3) . .
C14 Mo1 C12 59.0(3) . .
C2 Mo1 C13 108.5(3) . .
C1 Mo1 C13 139.7(3) . .
C15 Mo1 C13 58.9(3) . .
C11 Mo1 C13 58.1(3) . .
C14 Mo1 C13 35.2(3) . .
C12 Mo1 C13 35.3(3) . .
C2 Mo1 P2 123.40(16) . .
C1 Mo1 P2 86.00(18) . .
C15 Mo1 P2 140.24(19) . .
C11 Mo1 P2 103.88(19) . .
C14 Mo1 P2 144.65(19) . .
C12 Mo1 P2 89.04(19) . .
C13 Mo1 P2 109.65(19) . .
C2 Mo1 P1 74.56(16) . .
C1 Mo1 P1 79.10(18) . .
C15 Mo1 P1 161.0(2) . .
C11 Mo1 P1 148.2(2) . .
C14 Mo1 P1 152.5(2) . .
C12 Mo1 P1 137.02(19) . .
C13 Mo1 P1 139.3(2) . .
P2 Mo1 P1 49.33(4) . .
C2 Mo1 Mo2 88.04(16) . .
C1 Mo1 Mo2 128.55(18) . .
C15 Mo1 Mo2 146.3(2) . .
C11 Mo1 Mo2 132.4(2) . .
C14 Mo1 Mo2 112.4(2) . .
C12 Mo1 Mo2 98.6(2) . .
C13 Mo1 Mo2 88.2(2) . .
P2 Mo1 Mo2 53.60(3) . .
P1 Mo1 Mo2 51.16(3) . .
C3 Mo2 C4 85.9(3) . .
C3 Mo2 C25 95.2(3) . .
C4 Mo2 C25 86.4(3) . .
C3 Mo2 C21 84.1(3) . .
C4 Mo2 C21 119.2(3) . .
C25 Mo2 C21 35.7(3) . .
C3 Mo2 C24 131.0(3) . .
C4 Mo2 C24 85.0(3) . .
C25 Mo2 C24 36.2(3) . .
C21 Mo2 C24 59.6(3) . .
C3 Mo2 C23 142.4(3) . .
C4 Mo2 C23 116.7(3) . .
C25 Mo2 C23 59.4(3) . .
C21 Mo2 C23 58.9(2) . .
C24 Mo2 C23 35.6(3) . .
C3 Mo2 C22 109.5(3) . .
C4 Mo2 C22 142.4(3) . .
C25 Mo2 C22 58.8(3) . .
C21 Mo2 C22 35.3(2) . .
C24 Mo2 C22 58.7(3) . .
C23 Mo2 C22 34.8(3) . .
C3 Mo2 P1 125.08(19) . .
C4 Mo2 P1 94.59(19) . .
C25 Mo2 P1 139.7(2) . .
C21 Mo2 P1 138.09(18) . .
C24 Mo2 P1 103.65(18) . .
C23 Mo2 P1 84.90(16) . .
C22 Mo2 P1 102.85(16) . .
C3 Mo2 P2 77.57(19) . .
C4 Mo2 P2 77.71(18) . .
C25 Mo2 P2 162.9(2) . .
C21 Mo2 P2 154.2(2) . .
C24 Mo2 P2 145.63(18) . .
C23 Mo2 P2 134.00(16) . .
C22 Mo2 P2 138.08(18) . .
P1 Mo2 P2 49.43(4) . .
C3 Mo2 Mo1 84.4(2) . .
C4 Mo2 Mo1 129.06(18) . .
C25 Mo2 Mo1 144.2(2) . .
C21 Mo2 Mo1 109.3(2) . .
C24 Mo2 Mo1 135.8(2) . .
C23 Mo2 Mo1 100.54(18) . .
C22 Mo2 Mo1 87.46(18) . .
P1 Mo2 Mo1 53.70(3) . .
P2 Mo2 Mo1 51.35(3) . .
P2 P1 Cu1 129.82(7) . .
P2 P1 Mo2 67.36(5) . .
Cu1 P1 Mo2 142.13(6) . .
P2 P1 Mo1 63.41(5) . .
Cu1 P1 Mo1 141.22(6) . .
Mo2 P1 Mo1 75.14(4) . .
P1 P2 Cu1 122.58(7) . 2_565
P1 P2 Mo1 67.26(5) . .
Cu1 P2 Mo1 145.48(6) 2_565 .
P1 P2 Mo2 63.21(5) . .
Cu1 P2 Mo2 139.46(6) 2_565 .
Mo1 P2 Mo2 75.04(4) . .
O1 C1 Mo1 176.7(6) . .
O2 C2 Mo1 176.2(5) . .
O3 C3 Mo2 175.0(6) . .
O4 C4 Mo2 174.1(6) . .
C12 C11 C15 109.1(8) . .
C12 C11 Mo1 74.1(4) . .
C15 C11 Mo1 71.2(4) . .
C12 C11 H11A 125.3 . .
C15 C11 H11A 125.3 . .
Mo1 C11 H11A 125.3 . .
C11 C12 C13 107.8(7) . .
C11 C12 Mo1 71.3(4) . .
C13 C12 Mo1 73.1(4) . .
C11 C12 H12A 125.9 . .
C13 C12 H12A 125.9 . .
Mo1 C12 H12A 125.9 . .
C14 C13 C12 107.9(7) . .
C14 C13 Mo1 71.0(4) . .
C12 C13 Mo1 71.6(4) . .
C14 C13 H13A 126.0 . .
C12 C13 H13A 126.0 . .
Mo1 C13 H13A 126.0 . .
C15 C14 C13 108.3(7) . .
C15 C14 Mo1 71.0(4) . .
C13 C14 Mo1 73.8(4) . .
C15 C14 H14A 125.7 . .
C13 C14 H14A 125.7 . .
Mo1 C14 H14A 125.7 . .
C14 C15 C11 106.8(7) . .
C14 C15 Mo1 73.5(4) . .
C11 C15 Mo1 72.3(4) . .
C14 C15 H15A 126.3 . .
C11 C15 H15A 126.3 . .
Mo1 C15 H15A 126.3 . .
C25 C21 C22 108.1(6) . .
C25 C21 Mo2 71.7(4) . .
C22 C21 Mo2 74.1(4) . .
C25 C21 H21A 125.7 . .
C22 C21 H21A 125.7 . .
Mo2 C21 H21A 125.7 . .
C23 C22 C21 108.8(7) . .
C23 C22 Mo2 72.3(4) . .
C21 C22 Mo2 70.7(4) . .
C23 C22 H22A 125.6 . .
C21 C22 H22A 125.6 . .
Mo2 C22 H22A 125.6 . .
C22 C23 C24 108.0(6) . .
C22 C23 Mo2 72.9(4) . .
C24 C23 Mo2 71.3(4) . .
C22 C23 H23A 125.9 . .
C24 C23 H23A 125.9 . .
Mo2 C23 H23A 125.9 . .
C23 C24 C25 107.2(7) . .
C23 C24 Mo2 73.2(4) . .
C25 C24 Mo2 71.0(4) . .
C23 C24 H24A 126.2 . .
C25 C24 H24A 126.2 . .
Mo2 C24 H24A 126.2 . .
C21 C25 C24 107.8(7) . .
C21 C25 Mo2 72.6(4) . .
C24 C25 Mo2 72.8(3) . .
C21 C25 H25A 125.9 . .
C24 C25 H25A 125.9 . .
Mo2 C25 H25A 125.9 . .
C31 N1 C35 117.4(4) . .
C31 N1 Cu1 122.7(3) . .
C35 N1 Cu1 119.8(3) . .
C41 N2 C42 116.4(4) . .
C41 N2 Cu1 121.6(3) . 1_556
C42 N2 Cu1 121.8(3) . 1_556
N1 C31 C32 123.3(4) . .
N1 C31 H31A 118.4 . .
C32 C31 H31A 118.4 . .
C31 C32 C33 119.8(5) . .
C31 C32 H32A 120.1 . .
C33 C32 H32A 120.1 . .
C32 C33 C34 116.9(5) . .
C32 C33 C36 119.4(5) . .
C34 C33 C36 123.7(4) . .
C35 C34 C33 119.9(5) . .
C35 C34 H34A 120.1 . .
C33 C34 H34A 120.1 . .
N1 C35 C34 122.7(5) . .
N1 C35 H35A 118.7 . .
C34 C35 H35A 118.7 . .
C33 C36 C37 114.9(4) . .
C33 C36 H36A 108.5 . .
C37 C36 H36A 108.5 . .
C33 C36 H36B 108.5 . .
C37 C36 H36B 108.5 . .
H36A C36 H36B 107.5 . .
C38 C37 C36 110.8(4) . .
C38 C37 H37A 109.5 . .
C36 C37 H37A 109.5 . .
C38 C37 H37B 109.5 . .
C36 C37 H37B 109.5 . .
H37A C37 H37B 108.1 . .
C39 C38 C37 110.8(4) . .
C39 C38 H38A 109.5 . .
C37 C38 H38A 109.5 . .
C39 C38 H38B 109.5 . .
C37 C38 H38B 109.5 . .
H38A C38 H38B 108.1 . .
C40 C39 C43 116.7(5) . .
C40 C39 C38 121.0(5) . .
C43 C39 C38 122.3(5) . .
C41 C40 C39 120.6(5) . .
C41 C40 H40A 119.7 . .
C39 C40 H40A 119.7 . .
N2 C41 C40 123.0(5) . .
N2 C41 H41A 118.5 . .
C40 C41 H41A 118.5 . .
N2 C42 C43 123.7(5) . .
N2 C42 H42A 118.1 . .
C43 C42 H42A 118.1 . .
C42 C43 C39 119.6(5) . .
C42 C43 H43A 120.2 . .
C39 C43 H43A 120.2 . .
F14 B1 F12 113.5(8) . .
F14 B1 F11 112.4(10) . .
F12 B1 F11 110.2(8) . .
F14 B1 F13 105.9(7) . .
F12 B1 F13 109.0(11) . .
F11 B1 F13 105.3(7) . .
F23 B1 F22 104.9(19) . .
F23 B1 F21 141(3) . .
F22 B1 F21 104(3) . .
F23 B1 F24 107.9(18) . .
F22 B1 F24 90.6(16) . .
F21 B1 F24 98(3) . .
C1S C1S Cl1 95(7) 2_666 2_666
C1S C1S Cl3 86(6) 2_666 2_666
C1S C1S Cl3 60(6) 2_666 .
Cl3 C1S Cl3 146(3) 2_666 .
C1S C1S Cl2 78(6) 2_666 .
Cl1 C1S Cl2 57(2) 2_666 .
C1S C1S Cl1 53(6) 2_666 .
Cl1 C1S Cl1 148(3) 2_666 .
Cl2 C1S Cl1 109(3) . .
C1S C1S Cl2 71(6) 2_666 2_666
Cl1 C1S Cl2 125(3) 2_666 2_666
Cl2 C1S Cl2 149(3) . 2_666
Cl1 C1S Cl2 50.4(15) . 2_666
C1S C1S Cl4 78(6) 2_666 .
Cl3 C1S Cl4 47.2(19) 2_666 .
Cl3 C1S Cl4 118(3) . .
C1S C1S Cl4 76(6) 2_666 2_666
Cl3 C1S Cl4 130(3) 2_666 2_666
Cl3 C1S Cl4 46.2(16) . 2_666
Cl4 C1S Cl4 154(2) . 2_666
C1S C1S H1SA 168.4 2_666 .
Cl1 C1S H1SA 95.4 2_666 .
Cl3 C1S H1SA 105.3 2_666 .
Cl3 C1S H1SA 108.5 . .
Cl2 C1S H1SA 111.7 . .
Cl1 C1S H1SA 116.6 . .
Cl2 C1S H1SA 99.0 2_666 .
Cl4 C1S H1SA 109.5 . .
Cl4 C1S H1SA 95.8 2_666 .
C1S C1S H1SB 80.2 2_666 .
Cl1 C1S H1SB 40.2 2_666 .
Cl3 C1S H1SB 63.5 2_666 .
Cl3 C1S H1SB 107.0 . .
Cl2 C1S H1SB 89.7 . .
Cl1 C1S H1SB 121.3 . .
Cl2 C1S H1SB 85.2 2_666 .
Cl4 C1S H1SB 107.8 . .
Cl4 C1S H1SB 67.7 2_666 .
H1SA C1S H1SB 105.0 . .
C1S Cl1 Cl2 73(2) 2_666 2_666
C1S Cl1 C1S 32(3) 2_666 .
Cl2 Cl1 C1S 66(2) 2_666 .
Cl1 Cl2 C1S 50.9(19) 2_666 .
Cl1 Cl2 C1S 63.7(19) 2_666 2_666
C1S Cl2 C1S 31(3) . 2_666
C1S Cl3 Cl4 89(3) 2_666 2_666
C1S Cl3 C1S 34(3) 2_666 .
Cl4 Cl3 C1S 82(2) 2_666 .
Cl3 Cl4 C1S 43.8(17) 2_666 .
Cl3 Cl4 C1S 51.8(18) 2_666 2_666
C1S Cl4 C1S 26(2) . 2_666
N2S C11S C22S 179(3) . .
N1S C11S C12S 176(3) . .
C11S C12S C11S 180.0 . 2_566
C11S C12S H12B 109.4 . .
C11S C12S H12B 70.6 2_566 .
C11S C12S H12C 109.5 . .
C11S C12S H12C 70.5 2_566 .
H12B C12S H12C 109.5 . .
C11S C12S H12D 109.5 . .
C11S C12S H12D 70.5 2_566 .
H12B C12S H12D 109.5 . .
H12C C12S H12D 109.5 . .
C11S N2S N2S 152(4) . 2_566
C11S C22S H22B 109.5 . .
C11S C22S H22C 109.5 . .
H22B C22S H22C 109.5 . .
C11S C22S H22D 109.5 . .
H22B C22S H22D 109.5 . .
H22C C22S H22D 109.5 . .

loop_
_geom_bond_atom_site_label_1
_geom_bond_atom_site_label_2
_geom_bond_distance
_geom_bond_site_symmetry_2
Cu1 N2 2.033(4) 1_554
Cu1 N1 2.054(4) .
Cu1 P1 2.2702(14) .
Cu1 P2 2.2989(14) 2_565
Mo1 C2 1.985(6) .
Mo1 C1 1.997(6) .
Mo1 C15 2.292(6) .
Mo1 C11 2.307(6) .
Mo1 C14 2.325(6) .
Mo1 C12 2.342(7) .
Mo1 C13 2.361(6) .
Mo1 P2 2.4590(13) .
Mo1 P1 2.5362(13) .
Mo1 Mo2 3.0418(6) .
Mo2 C3 1.980(6) .
Mo2 C4 1.980(7) .
Mo2 C25 2.296(6) .
Mo2 C21 2.307(6) .
Mo2 C24 2.319(6) .
Mo2 C23 2.343(6) .
Mo2 C22 2.350(6) .
Mo2 P1 2.4512(13) .
Mo2 P2 2.5342(14) .
P1 P2 2.0858(18) .
P2 Cu1 2.2989(14) 2_565
C1 O1 1.121(8) .
C2 O2 1.147(7) .
C3 O3 1.133(8) .
C4 O4 1.147(8) .
C11 C12 1.380(12) .
C11 C15 1.440(10) .
C11 H11A 1.0000 .
C12 C13 1.426(12) .
C12 H12A 1.0000 .
C13 C14 1.418(10) .
C13 H13A 1.0000 .
C14 C15 1.406(11) .
C14 H14A 1.0000 .
C15 H15A 1.0000 .
C21 C25 1.409(11) .
C21 C22 1.411(10) .
C21 H21A 1.0000 .
C22 C23 1.403(10) .
C22 H22A 1.0000 .
C23 C24 1.423(11) .
C23 H23A 1.0000 .
C24 C25 1.434(10) .
C24 H24A 1.0000 .
C25 H25A 1.0000 .
N1 C31 1.336(7) .
N1 C35 1.345(6) .
N2 C41 1.340(7) .
N2 C42 1.344(7) .
N2 Cu1 2.033(4) 1_556
C31 C32 1.382(7) .
C31 H31A 0.9500 .
C32 C33 1.390(7) .
C32 H32A 0.9500 .
C33 C34 1.392(7) .
C33 C36 1.509(7) .
C34 C35 1.386(7) .
C34 H34A 0.9500 .
C35 H35A 0.9500 .
C36 C37 1.535(6) .
C36 H36A 0.9900 .
C36 H36B 0.9900 .
C37 C38 1.533(7) .
C37 H37A 0.9900 .
C37 H37B 0.9900 .
C38 C39 1.514(7) .
C38 H38A 0.9900 .
C38 H38B 0.9900 .
C39 C40 1.381(8) .
C39 C43 1.386(7) .
C40 C41 1.379(7) .
C40 H40A 0.9500 .
C41 H41A 0.9500 .
C42 C43 1.379(7) .
C42 H42A 0.9500 .
C43 H43A 0.9500 .
B1 F23 1.22(3) .
B1 F14 1.336(12) .
B1 F12 1.366(11) .
B1 F11 1.369(11) .
B1 F13 1.431(13) .
B1 F22 1.48(3) .
B1 F21 1.50(7) .
B1 F24 1.51(3) .
C1S C1S 0.98(9) 2_666
C1S Cl1 1.47(6) 2_666
C1S Cl3 1.53(6) 2_666
C1S Cl3 1.76(6) .
C1S Cl2 1.80(6) .
C1S Cl1 1.84(5) .
C1S Cl2 1.87(6) 2_666
C1S Cl4 2.21(6) .
C1S Cl4 2.22(6) 2_666
C1S H1SA 0.9633 .
C1S H1SB 0.9861 .
Cl1 C1S 1.47(6) 2_666
Cl1 Cl2 1.58(2) 2_666
Cl2 Cl1 1.58(2) 2_666
Cl2 C1S 1.87(6) 2_666
Cl3 C1S 1.53(6) 2_666
Cl3 Cl4 1.62(4) 2_666
Cl4 Cl3 1.62(4) 2_666
Cl4 C1S 2.22(6) 2_666
C11S N1S 0.93(3) .
C11S N2S 1.23(4) .
C11S C22S 1.55(3) .
C11S C12S 1.82(2) .
C12S C11S 1.82(2) 2_566
C12S H12B 0.9600 .
C12S H12C 0.9600 .
C12S H12D 0.9600 .
N2S N2S 1.29(7) 2_566
C22S H22B 0.9800 .
C22S H22C 0.9800 .
C22S H22D 0.9800 .

loop_
_exptl_oxdiff_crystal_face_indexfrac_h
_exptl_oxdiff_crystal_face_indexfrac_k
_exptl_oxdiff_crystal_face_indexfrac_l
_exptl_oxdiff_crystal_face_x
_exptl_oxdiff_crystal_face_y
_exptl_oxdiff_crystal_face_z
-0.0000 1.0000 -1.0000 -0.0711 -0.1116 0.0588
-1.0000 -0.0000 0.0000 0.1311 -0.0555 -0.0157
3.0000 -5.0000 7.0000 -0.0104 0.9438 -0.0988
0.0000 2.0000 -5.0000 -0.1836 -0.5519 -0.1043
2.0000 -3.0000 8.0000 0.0200 0.9937 0.2248
-1.0000 -2.0000 5.0000 0.3147 0.4964 0.0886
1.0000 2.0000 -5.0000 -0.3147 -0.4964 -0.0886
2.0000 -5.0000 -1.0000 0.0103 0.0117 -0.7060
-1.0000 1.0000 0.0000 0.0739 -0.0576 0.1170
1.0000 -1.0000 -0.0000 -0.0739 0.0576 -0.1170
1.0000 0.0000 -0.0000 -0.1311 0.0555 0.0157
